data_7233522
loop_
_publ_author_name
'Weifeng Zhang'
'Ji Zhang'
'Xiangyang Chen'
'Zupan Mao'
'Xiaodong Xie'
'Liping Wang'
'Yi Liao'
'Gui Yu'
'Yunqi Liu'
'Daoben Zhu'

_publ_section_title
;
 Bitrialkylsilylethynyl thienoacenes: synthesis, molecular conformation
 and crystal packing, and their field-effect properties
;
_journal_name_full 'Journal of Materials Chemistry C'
_journal_page_first 6403
_journal_page_last 6410
_journal_paper_doi 10.1039/C3TC31421A
_journal_volume 1
_journal_year 2012
_chemical_formula_moiety 'C42 H52 S Si2'
_chemical_formula_sum 'C42 H52 S Si2'
_chemical_formula_weight 645.08
_space_group_IT_number 14
_space_group_name_Hall '-P 2ybc'
_space_group_name_H-M_alt 'P 1 21/c 1'
_symmetry_cell_setting monoclinic
_symmetry_space_group_name_H-M 'P 1 21/c 1'
_atom_sites_solution_hydrogens geom
_atom_sites_solution_primary direct
_atom_sites_solution_secondary difmap
_cell_angle_alpha 90.00
_cell_angle_beta 90.907(4)
_cell_angle_gamma 90.00
_cell_formula_units_Z 4
_cell_length_a 8.545(2)
_cell_length_b 17.738(4)
_cell_length_c 25.019(6)
_cell_measurement_reflns_used 10912
_cell_measurement_temperature 173(2)
_cell_measurement_theta_max 27.4773
_cell_measurement_theta_min 1.4073
_cell_volume 3791.7(15)
_computing_cell_refinement 'CrystalClear (Rigaku Inc., 2008)'
_computing_data_collection 'CrystalClear (Rigaku Inc., 2008)'
_computing_data_reduction 'CrystalClear (Rigaku Inc., 2008)'
_computing_molecular_graphics
;
 Mercury: visualization and analysis of crystal structures, C. F. Macrae,
 P. R. Edgington, P. McCabe, E. Pidcock, G. P. Shields, R. Taylor,
 M. Towler and J. van de Streek, J. Appl. Cryst., 39, 453-457, 2006.
;
_computing_publication_material 'SHELX-97 (Sheldrick, 2008)'
_computing_structure_refinement 'SHELX-97 (Sheldrick, 2008)'
_computing_structure_solution 'SHELX-97 (Sheldrick, 2008)'
_diffrn_ambient_temperature 173(2)
_diffrn_detector_area_resol_mean 28.5714
_diffrn_measured_fraction_theta_full 0.997
_diffrn_measured_fraction_theta_max 0.997
_diffrn_measurement_device_type 'Saturn724+ CCD'
_diffrn_measurement_method '\w scans at fixed \c = 45\%'
_diffrn_radiation_monochromator graphite
_diffrn_radiation_source 'fine-focus sealed tube'
_diffrn_radiation_type MoK\a
_diffrn_radiation_wavelength 0.71073
_diffrn_reflns_av_R_equivalents 0.0632
_diffrn_reflns_av_sigmaI/netI 0.0693
_diffrn_reflns_limit_h_max 11
_diffrn_reflns_limit_h_min -11
_diffrn_reflns_limit_k_max 22
_diffrn_reflns_limit_k_min -20
_diffrn_reflns_limit_l_max 32
_diffrn_reflns_limit_l_min -21
_diffrn_reflns_number 25390
_diffrn_reflns_theta_full 27.46
_diffrn_reflns_theta_max 27.46
_diffrn_reflns_theta_min 1.63
_exptl_absorpt_coefficient_mu 0.176
_exptl_absorpt_correction_T_max 1.0000
_exptl_absorpt_correction_T_min 0.7292
_exptl_absorpt_correction_type multi-scan
_exptl_absorpt_process_details 'CrystalClear (Rigaku Inc., 2008)'
_exptl_crystal_colour yellow
_exptl_crystal_density_diffrn 1.130
_exptl_crystal_density_method 'not measured'
_exptl_crystal_description block
_exptl_crystal_F_000 1392
_exptl_crystal_size_max 0.23
_exptl_crystal_size_mid 0.21
_exptl_crystal_size_min 0.15
_refine_diff_density_max 0.400
_refine_diff_density_min -0.241
_refine_diff_density_rms 0.058
_refine_ls_extinction_method none
_refine_ls_goodness_of_fit_ref 1.234
_refine_ls_hydrogen_treatment constr
_refine_ls_matrix_type full
_refine_ls_number_parameters 418
_refine_ls_number_reflns 8638
_refine_ls_number_restraints 0
_refine_ls_restrained_S_all 1.234
_refine_ls_R_factor_all 0.1168
_refine_ls_R_factor_gt 0.0985
_refine_ls_shift/su_max 0.000
_refine_ls_shift/su_mean 0.000
_refine_ls_structure_factor_coef Fsqd
_refine_ls_weighting_details 'calc w=1/[\s^2^(Fo^2^)+(0.0342P)^2^+4.4420P] where P=(Fo^2^+2Fc^2^)/3'
_refine_ls_weighting_scheme calc
_refine_ls_wR_factor_gt 0.1742
_refine_ls_wR_factor_ref 0.1834
_reflns_number_gt 7329
_reflns_number_total 8638
_reflns_threshold_expression >2sigma(I)
_cod_data_source_file 1000003.cif
_cod_data_source_block PCOD1000003
_cod_original_cell_volume 3791.9(16)
_cod_original_sg_symbol_H-M P2(1)/c
_cod_database_code 7233522

loop_
_symmetry_equiv_pos_as_xyz
'x, y, z'
'-x, y+1/2, -z+1/2'
'-x, -y, -z'
'x, -y-1/2, z-1/2'

loop_
_atom_site_label
_atom_site_type_symbol
_atom_site_fract_x
_atom_site_fract_y
_atom_site_fract_z
_atom_site_U_iso_or_equiv
_atom_site_adp_type
_atom_site_occupancy
_atom_site_symmetry_multiplicity
_atom_site_calc_flag
_atom_site_refinement_flags
_atom_site_disorder_assembly
_atom_site_disorder_group
S1 S 0.93422(11) 0.27450(6) 0.04704(4) 0.0448(3) Uani 1 1 d . . .
Si1 Si 0.52196(10) 0.70946(5) 0.16259(4) 0.0287(2) Uani 1 1 d . . .
Si2 Si 0.26003(10) 0.06176(5) 0.10735(4) 0.0302(2) Uani 1 1 d . . .
C1 C 1.0426(4) 0.3584(2) 0.04330(15) 0.0412(9) Uani 1 1 d . . .
C2 C 1.1909(4) 0.3654(3) 0.02189(16) 0.0539(11) Uani 1 1 d . . .
H2 H 1.2425 0.3230 0.0071 0.065 Uiso 1 1 calc R . .
C3 C 1.2619(4) 0.4356(3) 0.02257(17) 0.0571(12) Uani 1 1 d . . .
H3 H 1.3628 0.4413 0.0077 0.069 Uiso 1 1 calc R . .
C4 C 1.1883(4) 0.4976(3) 0.04458(16) 0.0515(11) Uani 1 1 d . . .
H4 H 1.2393 0.5452 0.0448 0.062 Uiso 1 1 calc R . .
C5 C 1.0403(4) 0.4906(2) 0.06635(14) 0.0420(9) Uani 1 1 d . . .
H5 H 0.9907 0.5333 0.0816 0.050 Uiso 1 1 calc R . .
C6 C 0.9658(4) 0.4216(2) 0.06581(13) 0.0340(8) Uani 1 1 d . . .
C7 C 0.8114(4) 0.40027(19) 0.08507(13) 0.0310(7) Uani 1 1 d . . .
C8 C 0.7784(4) 0.32199(19) 0.07769(13) 0.0320(7) Uani 1 1 d . . .
C9 C 0.6415(4) 0.28993(18) 0.09358(13) 0.0310(7) Uani 1 1 d . . .
H9 H 0.6236 0.2376 0.0884 0.037 Uiso 1 1 calc R . .
C10 C 0.5257(4) 0.33567(17) 0.11803(12) 0.0272(7) Uani 1 1 d . . .
C11 C 0.3818(4) 0.30478(17) 0.13498(13) 0.0274(7) Uani 1 1 d . . .
C12 C 0.2694(4) 0.35047(17) 0.16090(12) 0.0274(7) Uani 1 1 d . . .
C13 C 0.1253(4) 0.32051(19) 0.17934(14) 0.0340(8) Uani 1 1 d . . .
H13 H 0.1041 0.2683 0.1751 0.041 Uiso 1 1 calc R . .
C14 C 0.0177(4) 0.3655(2) 0.20287(15) 0.0396(8) Uani 1 1 d . . .
H14 H -0.0778 0.3445 0.2149 0.048 Uiso 1 1 calc R . .
C15 C 0.0470(4) 0.4436(2) 0.20958(14) 0.0394(8) Uani 1 1 d . . .
H15 H -0.0290 0.4747 0.2260 0.047 Uiso 1 1 calc R . .
C16 C 0.1828(4) 0.47433(19) 0.19273(14) 0.0344(8) Uani 1 1 d . . .
H16 H 0.2009 0.5267 0.1976 0.041 Uiso 1 1 calc R . .
C17 C 0.2992(4) 0.42915(17) 0.16772(12) 0.0277(7) Uani 1 1 d . . .
C18 C 0.4395(4) 0.46077(17) 0.14893(12) 0.0259(7) Uani 1 1 d . . .
C19 C 0.5549(3) 0.41472(17) 0.12518(12) 0.0264(7) Uani 1 1 d . . .
C20 C 0.6999(4) 0.44538(18) 0.10819(13) 0.0300(7) Uani 1 1 d . . .
H20 H 0.7200 0.4977 0.1128 0.036 Uiso 1 1 calc R . .
C21 C 0.4646(4) 0.54036(18) 0.15295(13) 0.0299(7) Uani 1 1 d . . .
C22 C 0.4821(4) 0.60763(18) 0.15639(14) 0.0328(7) Uani 1 1 d . . .
C23 C 0.7395(4) 0.7192(2) 0.15247(16) 0.0407(9) Uani 1 1 d . . .
H23 H 0.7613 0.7003 0.1157 0.049 Uiso 1 1 calc R . .
C24 C 0.7940(5) 0.8019(2) 0.1545(2) 0.0622(13) Uani 1 1 d . . .
H24A H 0.7310 0.8319 0.1293 0.093 Uiso 1 1 calc R . .
H24B H 0.9044 0.8047 0.1448 0.093 Uiso 1 1 calc R . .
H24C H 0.7811 0.8216 0.1908 0.093 Uiso 1 1 calc R . .
C25 C 0.8357(4) 0.6709(2) 0.1913(2) 0.0582(12) Uani 1 1 d . . .
H25C H 0.8205 0.6888 0.2279 0.087 Uiso 1 1 calc R . .
H25B H 0.9468 0.6744 0.1824 0.087 Uiso 1 1 calc R . .
H25A H 0.8017 0.6182 0.1885 0.087 Uiso 1 1 calc R . .
C26 C 0.4630(4) 0.74156(18) 0.23137(14) 0.0338(7) Uani 1 1 d . . .
H26 H 0.5546 0.7319 0.2558 0.041 Uiso 1 1 calc R . .
C27 C 0.3241(5) 0.6989(2) 0.25473(16) 0.0472(10) Uani 1 1 d . . .
H27B H 0.2293 0.7102 0.2337 0.071 Uiso 1 1 calc R . .
H27C H 0.3093 0.7147 0.2919 0.071 Uiso 1 1 calc R . .
H27A H 0.3448 0.6446 0.2536 0.071 Uiso 1 1 calc R . .
C28 C 0.4315(5) 0.82691(19) 0.23309(15) 0.0426(9) Uani 1 1 d . . .
H28B H 0.5234 0.8541 0.2203 0.064 Uiso 1 1 calc R . .
H28C H 0.4103 0.8422 0.2699 0.064 Uiso 1 1 calc R . .
H28A H 0.3407 0.8388 0.2102 0.064 Uiso 1 1 calc R . .
C29 C 0.4078(4) 0.75929(19) 0.10780(13) 0.0345(8) Uani 1 1 d . . .
H29 H 0.4259 0.8146 0.1125 0.041 Uiso 1 1 calc R . .
C30 C 0.4646(5) 0.7381(2) 0.05194(15) 0.0521(10) Uani 1 1 d . . .
H30A H 0.4537 0.6836 0.0467 0.078 Uiso 1 1 calc R . .
H30C H 0.5747 0.7525 0.0485 0.078 Uiso 1 1 calc R . .
H30B H 0.4015 0.7648 0.0249 0.078 Uiso 1 1 calc R . .
C31 C 0.2320(4) 0.7458(3) 0.11144(16) 0.0538(11) Uani 1 1 d . . .
H31B H 0.1779 0.7725 0.0822 0.081 Uiso 1 1 calc R . .
H31C H 0.1947 0.7647 0.1458 0.081 Uiso 1 1 calc R . .
H31A H 0.2104 0.6917 0.1086 0.081 Uiso 1 1 calc R . .
C32 C 0.3471(4) 0.22644(18) 0.12629(13) 0.0298(7) Uani 1 1 d . . .
C33 C 0.3134(4) 0.16134(18) 0.11806(14) 0.0331(8) Uani 1 1 d . . .
C34 C 0.0464(4) 0.0486(2) 0.12046(17) 0.0440(9) Uani 1 1 d . . .
H34 H -0.0095 0.0576 0.0856 0.053 Uiso 1 1 calc R . .
C35 C -0.0228(5) 0.1035(2) 0.1599(2) 0.0600(13) Uani 1 1 d . . .
H35A H -0.1343 0.0925 0.1642 0.090 Uiso 1 1 calc R . .
H35B H -0.0103 0.1551 0.1466 0.090 Uiso 1 1 calc R . .
H35C H 0.0315 0.0984 0.1945 0.090 Uiso 1 1 calc R . .
C36 C 0.0088(4) -0.0334(2) 0.13670(18) 0.0509(11) Uani 1 1 d . . .
H36A H 0.0478 -0.0681 0.1094 0.076 Uiso 1 1 calc R . .
H36B H -0.1047 -0.0395 0.1398 0.076 Uiso 1 1 calc R . .
H36C H 0.0596 -0.0448 0.1712 0.076 Uiso 1 1 calc R . .
C37 C 0.3028(5) 0.0397(2) 0.03470(15) 0.0452(9) Uani 1 1 d . . .
H37 H 0.4184 0.0450 0.0305 0.054 Uiso 1 1 calc R . .
C38 C 0.2269(6) 0.0953(3) -0.00332(17) 0.0662(13) Uani 1 1 d . . .
H38B H 0.2557 0.0830 -0.0401 0.099 Uiso 1 1 calc R . .
H38C H 0.2629 0.1463 0.0054 0.099 Uiso 1 1 calc R . .
H38A H 0.1129 0.0927 0.0000 0.099 Uiso 1 1 calc R . .
C39 C 0.2622(5) -0.0419(2) 0.02033(17) 0.0551(11) Uani 1 1 d . . .
H39A H 0.1495 -0.0499 0.0243 0.083 Uiso 1 1 calc R . .
H39C H 0.3198 -0.0761 0.0442 0.083 Uiso 1 1 calc R . .
H39B H 0.2914 -0.0518 -0.0167 0.083 Uiso 1 1 calc R . .
C40 C 0.3887(4) 0.0043(2) 0.15286(15) 0.0383(8) Uani 1 1 d . . .
H40 H 0.3563 -0.0497 0.1490 0.046 Uiso 1 1 calc R . .
C41 C 0.5601(5) 0.0096(3) 0.1384(2) 0.0647(13) Uani 1 1 d . . .
H41A H 0.5756 -0.0129 0.1031 0.097 Uiso 1 1 calc R . .
H41C H 0.6236 -0.0176 0.1651 0.097 Uiso 1 1 calc R . .
H41B H 0.5920 0.0626 0.1378 0.097 Uiso 1 1 calc R . .
C42 C 0.3680(5) 0.0265(2) 0.21195(16) 0.0542(11) Uani 1 1 d . . .
H42B H 0.3911 0.0803 0.2164 0.081 Uiso 1 1 calc R . .
H42C H 0.4399 -0.0031 0.2345 0.081 Uiso 1 1 calc R . .
H42A H 0.2600 0.0166 0.2225 0.081 Uiso 1 1 calc R . .

loop_
_atom_site_aniso_label
_atom_site_aniso_U_11
_atom_site_aniso_U_22
_atom_site_aniso_U_33
_atom_site_aniso_U_23
_atom_site_aniso_U_13
_atom_site_aniso_U_12
S1 0.0382(5) 0.0497(6) 0.0466(6) -0.0058(5) 0.0051(4) 0.0098(4)
Si1 0.0302(4) 0.0203(4) 0.0356(5) 0.0007(4) 0.0013(4) -0.0025(4)
Si2 0.0275(4) 0.0235(5) 0.0396(5) -0.0019(4) 0.0013(4) -0.0044(4)
C1 0.0327(18) 0.056(2) 0.035(2) 0.0068(18) -0.0009(15) 0.0017(17)
C2 0.037(2) 0.084(3) 0.041(2) 0.009(2) 0.0074(18) 0.011(2)
C3 0.0282(19) 0.098(4) 0.045(2) 0.017(2) 0.0037(17) -0.004(2)
C4 0.0328(19) 0.078(3) 0.043(2) 0.021(2) -0.0038(17) -0.012(2)
C5 0.0320(18) 0.058(2) 0.036(2) 0.0083(18) -0.0037(15) -0.0077(17)
C6 0.0225(15) 0.052(2) 0.0278(17) 0.0109(16) 0.0000(13) -0.0007(15)
C7 0.0284(16) 0.0345(18) 0.0299(17) 0.0047(14) -0.0023(14) -0.0010(14)
C8 0.0299(16) 0.0374(19) 0.0286(17) 0.0004(15) -0.0026(14) 0.0053(14)
C9 0.0355(17) 0.0244(16) 0.0329(18) -0.0017(14) -0.0036(14) -0.0004(13)
C10 0.0311(16) 0.0246(16) 0.0258(16) -0.0009(13) -0.0012(13) -0.0027(13)
C11 0.0309(16) 0.0217(15) 0.0295(17) 0.0040(13) -0.0023(13) -0.0016(12)
C12 0.0302(16) 0.0251(16) 0.0268(16) 0.0038(13) -0.0027(13) -0.0038(13)
C13 0.0322(17) 0.0309(18) 0.039(2) 0.0035(15) 0.0017(15) -0.0099(14)
C14 0.0330(18) 0.048(2) 0.038(2) 0.0033(17) 0.0059(16) -0.0071(16)
C15 0.0417(19) 0.041(2) 0.036(2) -0.0045(16) 0.0094(16) 0.0023(16)
C16 0.0367(18) 0.0310(18) 0.0356(19) -0.0038(15) 0.0026(15) -0.0010(14)
C17 0.0329(16) 0.0248(16) 0.0252(16) 0.0009(13) -0.0025(13) -0.0003(13)
C18 0.0298(16) 0.0198(15) 0.0280(16) 0.0017(13) -0.0019(13) -0.0031(12)
C19 0.0266(15) 0.0259(16) 0.0266(16) 0.0034(13) -0.0046(13) -0.0033(12)
C20 0.0345(17) 0.0258(17) 0.0298(17) 0.0048(14) -0.0022(14) -0.0014(13)
C21 0.0300(16) 0.0268(17) 0.0329(18) -0.0015(14) 0.0008(14) -0.0014(13)
C22 0.0323(17) 0.0284(18) 0.0378(19) 0.0014(15) 0.0023(15) -0.0023(14)
C23 0.0378(19) 0.0329(19) 0.051(2) 0.0043(17) 0.0011(17) -0.0045(15)
C24 0.041(2) 0.042(2) 0.104(4) 0.015(2) -0.002(2) -0.0133(18)
C25 0.032(2) 0.050(3) 0.092(4) 0.013(2) -0.004(2) -0.0026(18)
C26 0.0404(18) 0.0279(17) 0.0330(18) 0.0019(14) -0.0022(15) 0.0019(14)
C27 0.055(2) 0.045(2) 0.041(2) 0.0031(18) 0.0111(19) -0.0003(19)
C28 0.061(2) 0.0294(19) 0.038(2) -0.0043(16) 0.0010(18) 0.0010(17)
C29 0.0425(19) 0.0300(18) 0.0309(18) 0.0010(14) 0.0006(15) 0.0050(15)
C30 0.064(3) 0.059(3) 0.033(2) -0.0025(19) 0.0013(19) 0.004(2)
C31 0.044(2) 0.073(3) 0.044(2) 0.003(2) -0.0076(18) 0.008(2)
C32 0.0277(16) 0.0304(17) 0.0313(17) 0.0003(14) -0.0004(13) -0.0025(13)
C33 0.0300(16) 0.0270(17) 0.042(2) -0.0033(15) 0.0021(15) -0.0035(13)
C34 0.0335(18) 0.040(2) 0.058(3) -0.0031(18) 0.0058(18) -0.0072(16)
C35 0.042(2) 0.049(3) 0.089(4) -0.017(2) 0.026(2) -0.0093(19)
C36 0.043(2) 0.036(2) 0.075(3) -0.005(2) 0.014(2) -0.0131(17)
C37 0.049(2) 0.047(2) 0.040(2) -0.0035(18) -0.0002(18) -0.0070(18)
C38 0.088(4) 0.068(3) 0.043(3) 0.009(2) 0.006(2) -0.001(3)
C39 0.060(3) 0.052(3) 0.053(3) -0.020(2) 0.006(2) -0.013(2)
C40 0.042(2) 0.0281(18) 0.044(2) -0.0038(16) -0.0047(17) 0.0011(15)
C41 0.043(2) 0.067(3) 0.084(4) 0.003(3) -0.001(2) 0.016(2)
C42 0.074(3) 0.042(2) 0.046(2) -0.0031(19) -0.009(2) -0.003(2)

loop_
_atom_type_symbol
_atom_type_description
_atom_type_scat_dispersion_real
_atom_type_scat_dispersion_imag
_atom_type_scat_source
C C 0.0033 0.0016 'International Tables Vol C Tables 4.2.6.8 and 6.1.1.4'
H H 0.0000 0.0000 'International Tables Vol C Tables 4.2.6.8 and 6.1.1.4'
Si Si 0.0817 0.0704 'International Tables Vol C Tables 4.2.6.8 and 6.1.1.4'
S S 0.1246 0.1234 'International Tables Vol C Tables 4.2.6.8 and 6.1.1.4'

loop_
_geom_angle_atom_site_label_1
_geom_angle_atom_site_label_2
_geom_angle_atom_site_label_3
_geom_angle
_geom_angle_site_symmetry_1
_geom_angle_site_symmetry_3
C1 S1 C8 91.19(17) . .
C22 Si1 C23 105.05(15) . .
C22 Si1 C26 108.69(15) . .
C23 Si1 C26 111.84(17) . .
C22 Si1 C29 107.74(16) . .
C23 Si1 C29 110.95(16) . .
C26 Si1 C29 112.21(15) . .
C33 Si2 C40 106.99(16) . .
C33 Si2 C34 109.45(16) . .
C40 Si2 C34 112.96(18) . .
C33 Si2 C37 106.61(16) . .
C40 Si2 C37 110.44(17) . .
C34 Si2 C37 110.13(18) . .
C2 C1 C6 120.8(4) . .
C2 C1 S1 125.5(3) . .
C6 C1 S1 113.6(3) . .
C3 C2 C1 118.5(4) . .
C3 C2 H2 120.7 . .
C1 C2 H2 120.7 . .
C2 C3 C4 121.2(4) . .
C2 C3 H3 119.4 . .
C4 C3 H3 119.4 . .
C3 C4 C5 120.4(4) . .
C3 C4 H4 119.8 . .
C5 C4 H4 119.8 . .
C6 C5 C4 119.8(4) . .
C6 C5 H5 120.1 . .
C4 C5 H5 120.1 . .
C5 C6 C1 119.2(3) . .
C5 C6 C7 130.2(3) . .
C1 C6 C7 110.6(3) . .
C20 C7 C8 118.8(3) . .
C20 C7 C6 128.4(3) . .
C8 C7 C6 112.8(3) . .
C9 C8 C7 122.4(3) . .
C9 C8 S1 125.8(3) . .
C7 C8 S1 111.8(2) . .
C8 C9 C10 119.5(3) . .
C8 C9 H9 120.3 . .
C10 C9 H9 120.3 . .
C11 C10 C9 121.3(3) . .
C11 C10 C19 119.4(3) . .
C9 C10 C19 119.3(3) . .
C10 C11 C12 120.8(3) . .
C10 C11 C32 120.4(3) . .
C12 C11 C32 118.8(3) . .
C11 C12 C13 121.9(3) . .
C11 C12 C17 119.4(3) . .
C13 C12 C17 118.6(3) . .
C14 C13 C12 121.0(3) . .
C14 C13 H13 119.5 . .
C12 C13 H13 119.5 . .
C13 C14 C15 120.4(3) . .
C13 C14 H14 119.8 . .
C15 C14 H14 119.8 . .
C16 C15 C14 120.5(3) . .
C16 C15 H15 119.8 . .
C14 C15 H15 119.8 . .
C15 C16 C17 121.1(3) . .
C15 C16 H16 119.5 . .
C17 C16 H16 119.5 . .
C18 C17 C12 119.9(3) . .
C18 C17 C16 121.6(3) . .
C12 C17 C16 118.4(3) . .
C17 C18 C19 120.7(3) . .
C17 C18 C21 119.7(3) . .
C19 C18 C21 119.6(3) . .
C18 C19 C20 121.3(3) . .
C18 C19 C10 119.6(3) . .
C20 C19 C10 119.1(3) . .
C7 C20 C19 120.9(3) . .
C7 C20 H20 119.5 . .
C19 C20 H20 119.5 . .
C22 C21 C18 178.5(3) . .
C21 C22 Si1 176.4(3) . .
C25 C23 C24 110.8(3) . .
C25 C23 Si1 112.6(3) . .
C24 C23 Si1 112.4(3) . .
C25 C23 H23 106.9 . .
C24 C23 H23 106.9 . .
Si1 C23 H23 106.9 . .
C23 C24 H24A 109.5 . .
C23 C24 H24B 109.5 . .
H24A C24 H24B 109.5 . .
C23 C24 H24C 109.5 . .
H24A C24 H24C 109.5 . .
H24B C24 H24C 109.5 . .
C23 C25 H25C 109.5 . .
C23 C25 H25B 109.5 . .
H25C C25 H25B 109.5 . .
C23 C25 H25A 109.5 . .
H25C C25 H25A 109.5 . .
H25B C25 H25A 109.5 . .
C27 C26 C28 109.8(3) . .
C27 C26 Si1 114.7(2) . .
C28 C26 Si1 111.8(2) . .
C27 C26 H26 106.7 . .
C28 C26 H26 106.7 . .
Si1 C26 H26 106.7 . .
C26 C27 H27B 109.5 . .
C26 C27 H27C 109.5 . .
H27B C27 H27C 109.5 . .
C26 C27 H27A 109.5 . .
H27B C27 H27A 109.5 . .
H27C C27 H27A 109.5 . .
C26 C28 H28B 109.5 . .
C26 C28 H28C 109.5 . .
H28B C28 H28C 109.5 . .
C26 C28 H28A 109.5 . .
H28B C28 H28A 109.5 . .
H28C C28 H28A 109.5 . .
C31 C29 C30 110.0(3) . .
C31 C29 Si1 112.4(2) . .
C30 C29 Si1 112.3(2) . .
C31 C29 H29 107.3 . .
C30 C29 H29 107.3 . .
Si1 C29 H29 107.3 . .
C29 C30 H30A 109.5 . .
C29 C30 H30C 109.5 . .
H30A C30 H30C 109.5 . .
C29 C30 H30B 109.5 . .
H30A C30 H30B 109.5 . .
H30C C30 H30B 109.5 . .
C29 C31 H31B 109.5 . .
C29 C31 H31C 109.5 . .
H31B C31 H31C 109.5 . .
C29 C31 H31A 109.5 . .
H31B C31 H31A 109.5 . .
H31C C31 H31A 109.5 . .
C33 C32 C11 177.8(4) . .
C32 C33 Si2 178.4(3) . .
C35 C34 C36 110.4(3) . .
C35 C34 Si2 115.2(3) . .
C36 C34 Si2 111.7(3) . .
C35 C34 H34 106.3 . .
C36 C34 H34 106.3 . .
Si2 C34 H34 106.3 . .
C34 C35 H35A 109.5 . .
C34 C35 H35B 109.5 . .
H35A C35 H35B 109.5 . .
C34 C35 H35C 109.5 . .
H35A C35 H35C 109.5 . .
H35B C35 H35C 109.5 . .
C34 C36 H36A 109.5 . .
C34 C36 H36B 109.5 . .
H36A C36 H36B 109.5 . .
C34 C36 H36C 109.5 . .
H36A C36 H36C 109.5 . .
H36B C36 H36C 109.5 . .
C38 C37 C39 112.1(4) . .
C38 C37 Si2 112.4(3) . .
C39 C37 Si2 112.0(3) . .
C38 C37 H37 106.6 . .
C39 C37 H37 106.6 . .
Si2 C37 H37 106.6 . .
C37 C38 H38B 109.5 . .
C37 C38 H38C 109.5 . .
H38B C38 H38C 109.5 . .
C37 C38 H38A 109.5 . .
H38B C38 H38A 109.5 . .
H38C C38 H38A 109.5 . .
C37 C39 H39A 109.5 . .
C37 C39 H39C 109.5 . .
H39A C39 H39C 109.5 . .
C37 C39 H39B 109.5 . .
H39A C39 H39B 109.5 . .
H39C C39 H39B 109.5 . .
C41 C40 C42 109.7(3) . .
C41 C40 Si2 112.4(3) . .
C42 C40 Si2 111.6(3) . .
C41 C40 H40 107.6 . .
C42 C40 H40 107.6 . .
Si2 C40 H40 107.6 . .
C40 C41 H41A 109.5 . .
C40 C41 H41C 109.5 . .
H41A C41 H41C 109.5 . .
C40 C41 H41B 109.5 . .
H41A C41 H41B 109.5 . .
H41C C41 H41B 109.5 . .
C40 C42 H42B 109.5 . .
C40 C42 H42C 109.5 . .
H42B C42 H42C 109.5 . .
C40 C42 H42A 109.5 . .
H42B C42 H42A 109.5 . .
H42C C42 H42A 109.5 . .

loop_
_geom_bond_atom_site_label_1
_geom_bond_atom_site_label_2
_geom_bond_distance
_geom_bond_site_symmetry_2
S1 C1 1.757(4) .
S1 C8 1.761(3) .
Si1 C22 1.844(3) .
Si1 C23 1.888(4) .
Si1 C26 1.889(3) .
Si1 C29 1.889(3) .
Si2 C33 1.843(3) .
Si2 C40 1.872(4) .
Si2 C34 1.874(4) .
Si2 C37 1.901(4) .
C1 C2 1.389(5) .
C1 C6 1.420(5) .
C2 C3 1.384(6) .
C2 H2 0.9500 .
C3 C4 1.386(6) .
C3 H3 0.9500 .
C4 C5 1.390(5) .
C4 H4 0.9500 .
C5 C6 1.379(5) .
C5 H5 0.9500 .
C6 C7 1.462(4) .
C7 C20 1.379(4) .
C7 C8 1.428(5) .
C8 C9 1.366(4) .
C9 C10 1.425(4) .
C9 H9 0.9500 .
C10 C11 1.418(4) .
C10 C19 1.435(4) .
C11 C12 1.421(4) .
C11 C32 1.437(4) .
C12 C13 1.425(4) .
C12 C17 1.428(4) .
C13 C14 1.359(5) .
C13 H13 0.9500 .
C14 C15 1.418(5) .
C14 H14 0.9500 .
C15 C16 1.355(5) .
C15 H15 0.9500 .
C16 C17 1.429(4) .
C16 H16 0.9500 .
C17 C18 1.411(4) .
C18 C19 1.418(4) .
C18 C21 1.431(4) .
C19 C20 1.424(4) .
C20 H20 0.9500 .
C21 C22 1.206(4) .
C23 C25 1.527(5) .
C23 C24 1.538(5) .
C23 H23 1.0000 .
C24 H24A 0.9800 .
C24 H24B 0.9800 .
C24 H24C 0.9800 .
C25 H25C 0.9800 .
C25 H25B 0.9800 .
C25 H25A 0.9800 .
C26 C27 1.531(5) .
C26 C28 1.538(4) .
C26 H26 1.0000 .
C27 H27B 0.9800 .
C27 H27C 0.9800 .
C27 H27A 0.9800 .
C28 H28B 0.9800 .
C28 H28C 0.9800 .
C28 H28A 0.9800 .
C29 C31 1.526(5) .
C29 C30 1.533(5) .
C29 H29 1.0000 .
C30 H30A 0.9800 .
C30 H30C 0.9800 .
C30 H30B 0.9800 .
C31 H31B 0.9800 .
C31 H31C 0.9800 .
C31 H31A 0.9800 .
C32 C33 1.207(4) .
C34 C35 1.513(5) .
C34 C36 1.547(5) .
C34 H34 1.0000 .
C35 H35A 0.9800 .
C35 H35B 0.9800 .
C35 H35C 0.9800 .
C36 H36A 0.9800 .
C36 H36B 0.9800 .
C36 H36C 0.9800 .
C37 C38 1.510(6) .
C37 C39 1.528(5) .
C37 H37 1.0000 .
C38 H38B 0.9800 .
C38 H38C 0.9800 .
C38 H38A 0.9800 .
C39 H39A 0.9800 .
C39 H39C 0.9800 .
C39 H39B 0.9800 .
C40 C41 1.518(5) .
C40 C42 1.543(5) .
C40 H40 1.0000 .
C41 H41A 0.9800 .
C41 H41C 0.9800 .
C41 H41B 0.9800 .
C42 H42B 0.9800 .
C42 H42C 0.9800 .
C42 H42A 0.9800 .

loop_
_geom_torsion_atom_site_label_1
_geom_torsion_atom_site_label_2
_geom_torsion_atom_site_label_3
_geom_torsion_atom_site_label_4
_geom_torsion
_geom_torsion_site_symmetry_1
_geom_torsion_site_symmetry_2
_geom_torsion_site_symmetry_3
_geom_torsion_site_symmetry_4
C8 S1 C1 C2 -179.9(3) . . . .
C8 S1 C1 C6 1.4(3) . . . .
C6 C1 C2 C3 -0.5(6) . . . .
S1 C1 C2 C3 -179.1(3) . . . .
C1 C2 C3 C4 0.7(6) . . . .
C2 C3 C4 C5 -0.3(6) . . . .
C3 C4 C5 C6 -0.3(6) . . . .
C4 C5 C6 C1 0.5(5) . . . .
C4 C5 C6 C7 -178.9(3) . . . .
C2 C1 C6 C5 -0.1(5) . . . .
S1 C1 C6 C5 178.7(3) . . . .
C2 C1 C6 C7 179.4(3) . . . .
S1 C1 C6 C7 -1.8(4) . . . .
C5 C6 C7 C20 1.1(6) . . . .
C1 C6 C7 C20 -178.4(3) . . . .
C5 C6 C7 C8 -179.2(3) . . . .
C1 C6 C7 C8 1.4(4) . . . .
C20 C7 C8 C9 -1.2(5) . . . .
C6 C7 C8 C9 179.0(3) . . . .
C20 C7 C8 S1 179.4(3) . . . .
C6 C7 C8 S1 -0.4(4) . . . .
C1 S1 C8 C9 -179.9(3) . . . .
C1 S1 C8 C7 -0.6(3) . . . .
C7 C8 C9 C10 0.6(5) . . . .
S1 C8 C9 C10 179.9(3) . . . .
C8 C9 C10 C11 179.8(3) . . . .
C8 C9 C10 C19 0.4(5) . . . .
C9 C10 C11 C12 177.9(3) . . . .
C19 C10 C11 C12 -2.7(5) . . . .
C9 C10 C11 C32 -2.0(5) . . . .
C19 C10 C11 C32 177.4(3) . . . .
C10 C11 C12 C13 -178.6(3) . . . .
C32 C11 C12 C13 1.3(5) . . . .
C10 C11 C12 C17 2.8(5) . . . .
C32 C11 C12 C17 -177.3(3) . . . .
C11 C12 C13 C14 -178.4(3) . . . .
C17 C12 C13 C14 0.2(5) . . . .
C12 C13 C14 C15 -0.1(5) . . . .
C13 C14 C15 C16 -0.1(6) . . . .
C14 C15 C16 C17 0.2(6) . . . .
C11 C12 C17 C18 -0.2(5) . . . .
C13 C12 C17 C18 -178.8(3) . . . .
C11 C12 C17 C16 178.5(3) . . . .
C13 C12 C17 C16 -0.1(5) . . . .
C15 C16 C17 C18 178.6(3) . . . .
C15 C16 C17 C12 -0.1(5) . . . .
C12 C17 C18 C19 -2.6(5) . . . .
C16 C17 C18 C19 178.8(3) . . . .
C12 C17 C18 C21 176.2(3) . . . .
C16 C17 C18 C21 -2.4(5) . . . .
C17 C18 C19 C20 -177.2(3) . . . .
C21 C18 C19 C20 4.0(5) . . . .
C17 C18 C19 C10 2.8(5) . . . .
C21 C18 C19 C10 -176.0(3) . . . .
C11 C10 C19 C18 -0.1(4) . . . .
C9 C10 C19 C18 179.3(3) . . . .
C11 C10 C19 C20 179.8(3) . . . .
C9 C10 C19 C20 -0.7(4) . . . .
C8 C7 C20 C19 0.8(5) . . . .
C6 C7 C20 C19 -179.5(3) . . . .
C18 C19 C20 C7 -179.9(3) . . . .
C10 C19 C20 C7 0.1(5) . . . .
C17 C18 C21 C22 -22(14) . . . .
C19 C18 C21 C22 157(13) . . . .
C18 C21 C22 Si1 165(100) . . . .
C23 Si1 C22 C21 21(5) . . . .
C26 Si1 C22 C21 -99(5) . . . .
C29 Si1 C22 C21 139(5) . . . .
C22 Si1 C23 C25 -55.9(3) . . . .
C26 Si1 C23 C25 61.8(3) . . . .
C29 Si1 C23 C25 -172.0(3) . . . .
C22 Si1 C23 C24 178.2(3) . . . .
C26 Si1 C23 C24 -64.1(3) . . . .
C29 Si1 C23 C24 62.0(3) . . . .
C22 Si1 C26 C27 -32.1(3) . . . .
C23 Si1 C26 C27 -147.6(3) . . . .
C29 Si1 C26 C27 87.0(3) . . . .
C22 Si1 C26 C28 -157.9(2) . . . .
C23 Si1 C26 C28 86.5(3) . . . .
C29 Si1 C26 C28 -38.9(3) . . . .
C22 Si1 C29 C31 59.7(3) . . . .
C23 Si1 C29 C31 174.1(3) . . . .
C26 Si1 C29 C31 -59.9(3) . . . .
C22 Si1 C29 C30 -65.1(3) . . . .
C23 Si1 C29 C30 49.4(3) . . . .
C26 Si1 C29 C30 175.3(3) . . . .
C10 C11 C32 C33 -123(10) . . . .
C12 C11 C32 C33 57(10) . . . .
C11 C32 C33 Si2 -101(16) . . . .
C40 Si2 C33 C32 -66(12) . . . .
C34 Si2 C33 C32 57(12) . . . .
C37 Si2 C33 C32 176(100) . . . .
C33 Si2 C34 C35 -27.8(4) . . . .
C40 Si2 C34 C35 91.3(3) . . . .
C37 Si2 C34 C35 -144.7(3) . . . .
C33 Si2 C34 C36 -154.8(3) . . . .
C40 Si2 C34 C36 -35.7(3) . . . .
C37 Si2 C34 C36 88.3(3) . . . .
C33 Si2 C37 C38 -52.4(3) . . . .
C40 Si2 C37 C38 -168.3(3) . . . .
C34 Si2 C37 C38 66.3(3) . . . .
C33 Si2 C37 C39 -179.6(3) . . . .
C40 Si2 C37 C39 64.5(3) . . . .
C34 Si2 C37 C39 -61.0(3) . . . .
C33 Si2 C40 C41 -65.0(3) . . . .
C34 Si2 C40 C41 174.5(3) . . . .
C37 Si2 C40 C41 50.7(3) . . . .
C33 Si2 C40 C42 58.8(3) . . . .
C34 Si2 C40 C42 -61.7(3) . . . .
C37 Si2 C40 C42 174.5(3) . . . .
